data_7030641
loop_
_publ_author_name
'Armbruster, Felix'
'Fern\'andez, Ignacio'
'Breher, Frank'

_publ_section_title
;
 Syntheses, structures, and reactivity of poly(pyrazolyl)silanes,
 -disilanes, and the ambidentate \k1Si/\k3N-coordinating
 tris(3,5-dimethylpyrazolyl)silanide ligand [Si(3,5-Me2pz)3]&#x2212; (MeTpsd)
;
_journal_coden_ASTM DTARAF
_journal_issue 29
_journal_name_full 'Dalton Transactions'
_journal_page_first 5612
_journal_page_last 5626
_journal_paper_doi 10.1039/b906333a
_journal_year 2009
_chemical_formula_moiety 'C20 H28 N8 Si'
_chemical_formula_sum 'C20 H28 N8 Si'
_chemical_formula_weight 408.59
_space_group_IT_number 2
_symmetry_cell_setting triclinic
_symmetry_space_group_name_Hall '-P 1'
_symmetry_space_group_name_H-M 'P -1'
_atom_sites_solution_hydrogens geom
_atom_sites_solution_primary direct
_atom_sites_solution_secondary difmap
_audit_creation_method SHELXL-97
_cell_angle_alpha 88.29(3)
_cell_angle_beta 84.85(3)
_cell_angle_gamma 80.96(3)
_cell_formula_units_Z 4
_cell_length_a 9.327(2)
_cell_length_b 11.782(2)
_cell_length_c 20.178(4)
_cell_measurement_reflns_used 12421
_cell_measurement_temperature 150(2)
_cell_measurement_theta_max 25.00
_cell_measurement_theta_min 3.92
_cell_volume 2180.7(8)
_computing_cell_refinement 'CrysAlis Red'
_computing_data_collection 'CrysAlis CCD'
_computing_data_reduction 'CrysAlis Red'
_computing_molecular_graphics 'Ortep 32'
_computing_publication_material 'Bruker SHELXTL'
_computing_structure_refinement 'Bruker SHELXTL'
_computing_structure_solution 'Bruker SHELXTL'
_diffrn_ambient_temperature 150(2)
_diffrn_measured_fraction_theta_full 0.976
_diffrn_measured_fraction_theta_max 0.976
_diffrn_measurement_device_type 'Stoe Stadi 4 with CCD'
_diffrn_measurement_method 'omega scans'
_diffrn_radiation_monochromator graphite
_diffrn_radiation_source 'fine-focus sealed tube'
_diffrn_radiation_type MoK\a
_diffrn_radiation_wavelength 0.71073
_diffrn_reflns_av_R_equivalents 0.0752
_diffrn_reflns_av_sigmaI/netI 0.1265
_diffrn_reflns_limit_h_max 4
_diffrn_reflns_limit_h_min -11
_diffrn_reflns_limit_k_max 14
_diffrn_reflns_limit_k_min -14
_diffrn_reflns_limit_l_max 23
_diffrn_reflns_limit_l_min -23
_diffrn_reflns_number 12421
_diffrn_reflns_theta_full 25.00
_diffrn_reflns_theta_max 25.00
_diffrn_reflns_theta_min 3.92
_exptl_absorpt_coefficient_mu 0.131
_exptl_absorpt_correction_type none
_exptl_crystal_colour colourless
_exptl_crystal_density_diffrn 1.245
_exptl_crystal_density_method 'not measured'
_exptl_crystal_description 'irregular shaped crystal'
_exptl_crystal_F_000 872
_exptl_crystal_size_max 0.20
_exptl_crystal_size_mid 0.20
_exptl_crystal_size_min 0.15
_refine_diff_density_max 0.266
_refine_diff_density_min -0.374
_refine_diff_density_rms 0.063
_refine_ls_extinction_method none
_refine_ls_goodness_of_fit_ref 0.913
_refine_ls_hydrogen_treatment constr
_refine_ls_matrix_type full
_refine_ls_number_parameters 539
_refine_ls_number_reflns 7483
_refine_ls_number_restraints 0
_refine_ls_restrained_S_all 0.913
_refine_ls_R_factor_all 0.1107
_refine_ls_R_factor_gt 0.0545
_refine_ls_shift/su_max 0.000
_refine_ls_shift/su_mean 0.000
_refine_ls_structure_factor_coef Fsqd
_refine_ls_weighting_details 'calc w=1/[\s^2^(Fo^2^)+(0.0518P)^2^+0.0000P] where P=(Fo^2^+2Fc^2^)/3'
_refine_ls_weighting_scheme calc
_refine_ls_wR_factor_gt 0.1160
_refine_ls_wR_factor_ref 0.1406
_reflns_number_gt 4153
_reflns_number_total 7483
_reflns_threshold_expression >2sigma(I)
_cod_duplicate_entry 7001724
_cod_data_source_file b906333a.txt
_cod_data_source_block Sipz4
_cod_original_sg_symbol_Hall -P1
_cod_original_sg_symbol_H-M P-1
_cod_database_code 7030641

loop_
_symmetry_equiv_pos_as_xyz
'x, y, z'
'-x, -y, -z'

loop_
_atom_site_label
_atom_site_type_symbol
_atom_site_fract_x
_atom_site_fract_y
_atom_site_fract_z
_atom_site_U_iso_or_equiv
_atom_site_adp_type
_atom_site_occupancy
_atom_site_symmetry_multiplicity
_atom_site_calc_flag
_atom_site_refinement_flags
Si1 Si 0.64983(9) 0.73096(8) 0.07878(4) 0.0225(2) Uani 1 1 d .
N1 N 0.7056(3) 0.8307(2) 0.12757(13) 0.0232(6) Uani 1 1 d .
Si2 Si 0.64619(10) 0.73305(8) 0.59310(5) 0.0262(2) Uani 1 1 d .
N2 N 0.8063(3) 0.7938(2) 0.17357(13) 0.0266(7) Uani 1 1 d .
N3 N 0.4623(3) 0.7527(2) 0.08379(13) 0.0229(6) Uani 1 1 d .
N4 N 0.3966(3) 0.7787(2) 0.02450(13) 0.0251(6) Uani 1 1 d .
N5 N 0.7133(3) 0.5947(2) 0.10634(13) 0.0242(6) Uani 1 1 d .
N6 N 0.6141(3) 0.5268(2) 0.13482(13) 0.0284(7) Uani 1 1 d .
N7 N 0.7154(3) 0.7429(2) -0.00285(13) 0.0230(6) Uani 1 1 d .
N8 N 0.7842(3) 0.8361(2) -0.02466(13) 0.0242(6) Uani 1 1 d .
N9 N 0.4610(3) 0.7527(2) 0.61075(13) 0.0299(7) Uani 1 1 d .
N10 N 0.4013(3) 0.6584(2) 0.63903(14) 0.0337(7) Uani 1 1 d .
C10 C 0.5539(4) 1.0097(3) 0.08793(18) 0.0332(9) Uani 1 1 d .
H10B H 0.5858 0.9914 0.0413 0.050 Uiso 1 1 calc R
H10C H 0.5462 1.0927 0.0941 0.050 Uiso 1 1 calc R
H10D H 0.4586 0.9859 0.0996 0.050 Uiso 1 1 calc R
N11 N 0.6960(3) 0.7212(2) 0.50938(13) 0.0266(7) Uani 1 1 d .
C11 C 0.6613(3) 0.9479(3) 0.13142(16) 0.0262(8) Uani 1 1 d .
N12 N 0.5895(3) 0.7396(2) 0.46491(14) 0.0321(7) Uani 1 1 d .
C12 C 0.7345(3) 0.9861(3) 0.17931(16) 0.0285(8) Uani 1 1 d .
H12B H 0.7280 1.0631 0.1934 0.034 Uiso 1 1 calc R
N13 N 0.7120(3) 0.8497(2) 0.62166(13) 0.0252(6) Uani 1 1 d .
C13 C 0.2557(3) 0.8018(3) 0.04354(17) 0.0274(8) Uani 1 1 d .
C23 C 0.8220(3) 0.8882(3) 0.20386(16) 0.0280(8) Uani 1 1 d .
N14 N 0.7904(3) 0.9132(2) 0.57581(14) 0.0308(7) Uani 1 1 d .
C14 C 0.9195(4) 0.8830(3) 0.25911(18) 0.0400(10) Uani 1 1 d .
H14B H 0.9751 0.8055 0.2622 0.060 Uiso 1 1 calc R
H14C H 0.8604 0.9014 0.3012 0.060 Uiso 1 1 calc R
H14D H 0.9869 0.9387 0.2502 0.060 Uiso 1 1 calc R
N15 N 0.7201(3) 0.6056(2) 0.62969(13) 0.0258(7) Uani 1 1 d .
N16 N 0.7856(3) 0.6070(2) 0.68912(13) 0.0273(7) Uani 1 1 d .
C20 C 0.4007(4) 0.7409(3) 0.20630(16) 0.0380(9) Uani 1 1 d .
H20A H 0.3126 0.7514 0.2372 0.057 Uiso 1 1 calc R
H20B H 0.4644 0.7955 0.2166 0.057 Uiso 1 1 calc R
H20C H 0.4522 0.6623 0.2108 0.057 Uiso 1 1 calc R
C21 C 0.3600(3) 0.7613(3) 0.13775(16) 0.0255(8) Uani 1 1 d .
C22 C 0.2290(4) 0.7916(3) 0.11282(17) 0.0287(8) Uani 1 1 d .
H22A H 0.1365 0.8036 0.1376 0.034 Uiso 1 1 calc R
C24 C 0.1501(4) 0.8384(3) -0.00667(18) 0.0425(10) Uani 1 1 d .
H24A H 0.1764 0.7909 -0.0463 0.064 Uiso 1 1 calc R
H24B H 0.1523 0.9192 -0.0190 0.064 Uiso 1 1 calc R
H24C H 0.0519 0.8293 0.0121 0.064 Uiso 1 1 calc R
C30 C 0.9785(3) 0.5846(3) 0.07189(18) 0.0344(9) Uani 1 1 d .
H30A H 1.0671 0.5277 0.0728 0.052 Uiso 1 1 calc R
H30B H 0.9876 0.6508 0.0986 0.052 Uiso 1 1 calc R
H30C H 0.9648 0.6099 0.0259 0.052 Uiso 1 1 calc R
C31 C 0.8513(3) 0.5322(3) 0.09975(16) 0.0251(8) Uani 1 1 d .
C32 C 0.8389(4) 0.4254(3) 0.12446(17) 0.0318(9) Uani 1 1 d .
H32A H 0.9157 0.3626 0.1271 0.038 Uiso 1 1 calc R
C33 C 0.6926(4) 0.4254(3) 0.14520(17) 0.0318(9) Uani 1 1 d .
C34 C 0.6199(4) 0.3290(3) 0.1750(2) 0.0469(11) Uani 1 1 d .
H34A H 0.5292 0.3606 0.2009 0.070 Uiso 1 1 calc R
H34B H 0.6849 0.2822 0.2043 0.070 Uiso 1 1 calc R
H34C H 0.5980 0.2812 0.1395 0.070 Uiso 1 1 calc R
C40 C 0.6359(3) 0.5685(3) -0.04692(17) 0.0311(8) Uani 1 1 d .
H40A H 0.6439 0.5294 -0.0896 0.047 Uiso 1 1 calc R
H40B H 0.5328 0.5903 -0.0315 0.047 Uiso 1 1 calc R
H40C H 0.6844 0.5167 -0.0140 0.047 Uiso 1 1 calc R
C41 C 0.7064(3) 0.6732(3) -0.05545(16) 0.0258(8) Uani 1 1 d .
C42 C 0.7697(3) 0.7217(3) -0.11010(17) 0.0290(8) Uani 1 1 d .
H42A H 0.7805 0.6935 -0.1542 0.035 Uiso 1 1 calc R
C43 C 0.8163(3) 0.8217(3) -0.08905(17) 0.0272(8) Uani 1 1 d .
C44 C 0.8935(4) 0.9046(3) -0.12999(18) 0.0373(9) Uani 1 1 d .
H44A H 0.9274 0.9577 -0.1007 0.056 Uiso 1 1 calc R
H44B H 0.8266 0.9480 -0.1597 0.056 Uiso 1 1 calc R
H44C H 0.9772 0.8624 -0.1565 0.056 Uiso 1 1 calc R
C50 C 0.3857(4) 0.9548(3) 0.5721(2) 0.0591(13) Uani 1 1 d .
H50A H 0.2946 1.0079 0.5686 0.089 Uiso 1 1 calc R
H50B H 0.4360 0.9409 0.5277 0.089 Uiso 1 1 calc R
H50C H 0.4482 0.9884 0.6001 0.089 Uiso 1 1 calc R
C51 C 0.3530(4) 0.8447(3) 0.60233(18) 0.0379(9) Uani 1 1 d .
C52 C 0.2269(4) 0.8110(4) 0.62534(19) 0.0417(10) Uani 1 1 d .
H52A H 0.1329 0.8562 0.6263 0.050 Uiso 1 1 calc R
C53 C 0.2593(4) 0.6966(3) 0.64770(18) 0.0385(10) Uani 1 1 d .
C54 C 0.1600(4) 0.6178(4) 0.6781(2) 0.0596(13) Uani 1 1 d .
H54A H 0.2157 0.5570 0.7038 0.089 Uiso 1 1 calc R
H54B H 0.1162 0.5832 0.6428 0.089 Uiso 1 1 calc R
H54C H 0.0829 0.6613 0.7076 0.089 Uiso 1 1 calc R
C60 C 0.9645(4) 0.6627(3) 0.51147(18) 0.0350(9) Uani 1 1 d .
H60A H 0.9725 0.7284 0.5388 0.052 Uiso 1 1 calc R
H60B H 1.0493 0.6490 0.4787 0.052 Uiso 1 1 calc R
H60C H 0.9609 0.5943 0.5400 0.052 Uiso 1 1 calc R
C61 C 0.8304(4) 0.6875(3) 0.47663(17) 0.0287(8) Uani 1 1 d .
C62 C 0.8099(4) 0.6842(3) 0.41115(18) 0.0357(9) Uani 1 1 d .
H62A H 0.8826 0.6638 0.3756 0.043 Uiso 1 1 calc R
C63 C 0.6611(4) 0.7167(3) 0.40638(17) 0.0376(9) Uani 1 1 d .
C64 C 0.5806(5) 0.7255(4) 0.34523(19) 0.0603(13) Uani 1 1 d .
H64A H 0.4810 0.7652 0.3557 0.090 Uiso 1 1 calc R
H64B H 0.5776 0.6482 0.3293 0.090 Uiso 1 1 calc R
H64C H 0.6305 0.7689 0.3106 0.090 Uiso 1 1 calc R
C70 C 0.5995(4) 0.8598(3) 0.73860(17) 0.0418(10) Uani 1 1 d .
H70A H 0.5989 0.9084 0.7772 0.063 Uiso 1 1 calc R
H70B H 0.6432 0.7809 0.7492 0.063 Uiso 1 1 calc R
H70C H 0.4993 0.8605 0.7274 0.063 Uiso 1 1 calc R
C71 C 0.6850(4) 0.9042(3) 0.68170(17) 0.0310(8) Uani 1 1 d .
C72 C 0.7474(4) 1.0013(3) 0.67451(18) 0.0359(9) Uani 1 1 d .
H72A H 0.7482 1.0567 0.7077 0.043 Uiso 1 1 calc R
C73 C 0.8102(4) 1.0038(3) 0.60906(19) 0.0351(9) Uani 1 1 d .
C74 C 0.8879(5) 1.0940(3) 0.5751(2) 0.0539(12) Uani 1 1 d .
H74A H 0.9393 1.0641 0.5332 0.081 Uiso 1 1 calc R
H74B H 0.9583 1.1151 0.6039 0.081 Uiso 1 1 calc R
H74C H 0.8171 1.1620 0.5658 0.081 Uiso 1 1 calc R
C80 C 0.6491(4) 0.4655(3) 0.55142(17) 0.0367(9) Uani 1 1 d .
H80A H 0.6464 0.3827 0.5511 0.055 Uiso 1 1 calc R
H80B H 0.7056 0.4878 0.5112 0.055 Uiso 1 1 calc R
H80C H 0.5495 0.5076 0.5526 0.055 Uiso 1 1 calc R
C81 C 0.7188(3) 0.4939(3) 0.61145(17) 0.0282(8) Uani 1 1 d .
C82 C 0.7844(4) 0.4247(3) 0.65788(16) 0.0305(8) Uani 1 1 d .
H82A H 0.8013 0.3430 0.6585 0.037 Uiso 1 1 calc R
C83 C 0.8232(3) 0.4975(3) 0.70531(16) 0.0269(8) Uani 1 1 d .
C84 C 0.8973(4) 0.4640(3) 0.76619(17) 0.0374(9) Uani 1 1 d .
H84A H 0.9252 0.5321 0.7852 0.056 Uiso 1 1 calc R
H84B H 0.9847 0.4078 0.7551 0.056 Uiso 1 1 calc R
H84C H 0.8312 0.4300 0.7987 0.056 Uiso 1 1 calc R

loop_
_atom_site_aniso_label
_atom_site_aniso_U_11
_atom_site_aniso_U_22
_atom_site_aniso_U_33
_atom_site_aniso_U_23
_atom_site_aniso_U_13
_atom_site_aniso_U_12
Si1 0.0198(5) 0.0217(5) 0.0265(5) 0.0019(4) -0.0045(4) -0.0038(4)
N1 0.0191(14) 0.0251(16) 0.0262(15) 0.0010(12) -0.0052(12) -0.0038(12)
Si2 0.0242(5) 0.0291(6) 0.0265(5) 0.0019(4) -0.0041(4) -0.0072(4)
N2 0.0234(15) 0.0272(17) 0.0303(16) -0.0001(13) -0.0095(13) -0.0033(12)
N3 0.0248(15) 0.0212(15) 0.0240(15) 0.0024(12) -0.0059(13) -0.0057(12)
N4 0.0255(16) 0.0244(16) 0.0262(16) 0.0028(12) -0.0076(13) -0.0038(12)
N5 0.0199(15) 0.0221(16) 0.0325(16) 0.0025(13) -0.0065(13) -0.0076(12)
N6 0.0267(16) 0.0268(17) 0.0343(17) 0.0035(13) -0.0074(13) -0.0103(13)
N7 0.0225(15) 0.0210(15) 0.0270(16) 0.0018(12) -0.0041(12) -0.0069(12)
N8 0.0203(15) 0.0232(16) 0.0293(16) 0.0049(12) -0.0052(12) -0.0037(12)
N9 0.0241(16) 0.0369(18) 0.0288(17) 0.0051(14) -0.0030(13) -0.0057(14)
N10 0.0314(18) 0.0362(18) 0.0363(18) 0.0035(14) -0.0035(14) -0.0146(14)
C10 0.031(2) 0.025(2) 0.043(2) 0.0016(17) -0.0077(17) -0.0023(16)
N11 0.0245(16) 0.0290(17) 0.0285(16) 0.0029(13) -0.0084(13) -0.0076(13)
C11 0.0227(18) 0.023(2) 0.032(2) 0.0005(15) -0.0002(15) -0.0015(15)
N12 0.0314(17) 0.0377(19) 0.0293(17) 0.0047(14) -0.0090(14) -0.0094(14)
C12 0.0283(19) 0.025(2) 0.033(2) -0.0074(16) -0.0037(16) -0.0041(15)
N13 0.0249(15) 0.0273(16) 0.0242(16) 0.0033(13) -0.0022(13) -0.0072(12)
C13 0.0234(19) 0.025(2) 0.035(2) 0.0004(16) -0.0086(16) -0.0047(15)
C23 0.0266(19) 0.029(2) 0.030(2) -0.0038(16) -0.0044(16) -0.0057(16)
N14 0.0311(16) 0.0279(17) 0.0337(17) 0.0000(14) 0.0016(14) -0.0075(13)
C14 0.042(2) 0.041(2) 0.039(2) -0.0046(18) -0.0172(19) -0.0066(19)
N15 0.0247(15) 0.0289(17) 0.0246(15) 0.0016(13) -0.0050(13) -0.0053(13)
N16 0.0262(16) 0.0317(18) 0.0250(16) 0.0020(13) -0.0052(13) -0.0065(13)
C20 0.040(2) 0.046(2) 0.025(2) -0.0012(17) 0.0026(17) -0.0002(18)
C21 0.0249(19) 0.0239(19) 0.0272(19) -0.0008(15) 0.0044(16) -0.0054(15)
C22 0.0187(18) 0.028(2) 0.039(2) -0.0007(16) 0.0004(16) -0.0030(15)
C24 0.029(2) 0.053(3) 0.046(2) 0.007(2) -0.0146(18) -0.0041(18)
C30 0.027(2) 0.034(2) 0.041(2) -0.0030(18) -0.0040(17) -0.0036(17)
C31 0.0251(19) 0.0222(19) 0.0292(19) -0.0022(15) -0.0063(15) -0.0047(15)
C32 0.033(2) 0.023(2) 0.039(2) 0.0005(16) -0.0142(17) 0.0019(16)
C33 0.036(2) 0.025(2) 0.037(2) 0.0042(16) -0.0109(17) -0.0076(17)
C34 0.056(3) 0.029(2) 0.058(3) 0.011(2) -0.010(2) -0.0110(19)
C40 0.0268(19) 0.035(2) 0.033(2) -0.0052(17) -0.0014(16) -0.0085(16)
C41 0.0215(18) 0.029(2) 0.027(2) -0.0014(16) -0.0044(15) -0.0022(15)
C42 0.0258(19) 0.033(2) 0.027(2) -0.0024(16) -0.0040(16) -0.0012(16)
C43 0.0214(18) 0.030(2) 0.029(2) 0.0058(16) -0.0023(15) 0.0007(15)
C44 0.039(2) 0.037(2) 0.034(2) 0.0110(17) 0.0033(18) -0.0084(18)
C50 0.042(3) 0.050(3) 0.080(3) 0.024(2) -0.002(2) -0.001(2)
C51 0.028(2) 0.041(2) 0.043(2) 0.0101(19) -0.0047(18) -0.0023(18)
C52 0.019(2) 0.056(3) 0.049(3) 0.003(2) -0.0027(18) -0.0042(18)
C53 0.027(2) 0.052(3) 0.040(2) 0.003(2) -0.0023(17) -0.0177(19)
C54 0.034(2) 0.076(3) 0.074(3) 0.010(3) 0.001(2) -0.031(2)
C60 0.028(2) 0.038(2) 0.038(2) -0.0011(18) 0.0021(17) -0.0075(17)
C61 0.027(2) 0.028(2) 0.031(2) 0.0004(16) 0.0009(16) -0.0073(16)
C62 0.041(2) 0.042(2) 0.026(2) -0.0047(17) 0.0028(17) -0.0134(18)
C63 0.043(2) 0.051(3) 0.024(2) 0.0056(18) -0.0094(18) -0.0211(19)
C64 0.056(3) 0.096(4) 0.034(2) 0.012(2) -0.014(2) -0.026(3)
C70 0.044(2) 0.051(3) 0.029(2) -0.0018(19) -0.0002(18) -0.004(2)
C71 0.0266(19) 0.035(2) 0.030(2) -0.0032(17) -0.0043(16) -0.0002(16)
C72 0.041(2) 0.033(2) 0.036(2) -0.0088(17) -0.0048(18) -0.0072(18)
C73 0.035(2) 0.025(2) 0.045(2) -0.0057(17) 0.0007(18) -0.0059(17)
C74 0.070(3) 0.036(2) 0.059(3) -0.007(2) 0.011(2) -0.026(2)
C80 0.041(2) 0.036(2) 0.036(2) -0.0018(17) -0.0101(18) -0.0098(18)
C81 0.0253(19) 0.029(2) 0.031(2) 0.0002(16) 0.0016(16) -0.0088(16)
C82 0.036(2) 0.025(2) 0.031(2) 0.0011(16) -0.0030(17) -0.0082(16)
C83 0.0286(19) 0.027(2) 0.0258(19) 0.0020(15) -0.0001(15) -0.0070(16)
C84 0.050(2) 0.033(2) 0.030(2) 0.0027(17) -0.0084(18) -0.0055(18)

loop_
_atom_type_symbol
_atom_type_description
_atom_type_scat_dispersion_real
_atom_type_scat_dispersion_imag
_atom_type_scat_source
C C 0.0033 0.0016 'International Tables Vol C Tables 4.2.6.8 and 6.1.1.4'
H H 0.0000 0.0000 'International Tables Vol C Tables 4.2.6.8 and 6.1.1.4'
N N 0.0061 0.0033 'International Tables Vol C Tables 4.2.6.8 and 6.1.1.4'
Si Si 0.0817 0.0704 'International Tables Vol C Tables 4.2.6.8 and 6.1.1.4'

loop_
_geom_angle_atom_site_label_1
_geom_angle_atom_site_label_2
_geom_angle_atom_site_label_3
_geom_angle
N7 Si1 N5 107.74(13)
N7 Si1 N3 109.03(13)
N5 Si1 N3 109.96(13)
N7 Si1 N1 111.64(13)
N5 Si1 N1 109.82(13)
N3 Si1 N1 108.64(13)
C11 N1 N2 110.6(2)
C11 N1 Si1 130.1(2)
N2 N1 Si1 119.3(2)
N9 Si2 N11 112.38(13)
N9 Si2 N13 108.54(14)
N11 Si2 N13 108.41(14)
N9 Si2 N15 108.69(14)
N11 Si2 N15 106.55(14)
N13 Si2 N15 112.32(13)
C23 N2 N1 104.6(2)
C21 N3 N4 111.2(2)
C21 N3 Si1 131.4(2)
N4 N3 Si1 117.1(2)
C13 N4 N3 104.2(3)
C31 N5 N6 110.4(2)
C31 N5 Si1 130.3(2)
N6 N5 Si1 119.03(19)
C33 N6 N5 105.0(3)
C41 N7 N8 110.3(3)
C41 N7 Si1 129.1(2)
N8 N7 Si1 120.5(2)
C43 N8 N7 105.3(3)
C51 N9 N10 110.5(3)
C51 N9 Si2 132.9(2)
N10 N9 Si2 116.6(2)
C53 N10 N9 104.1(3)
C11 C10 H10B 109.5
C11 C10 H10C 109.5
H10B C10 H10C 109.5
C11 C10 H10D 109.5
H10B C10 H10D 109.5
H10C C10 H10D 109.5
C61 N11 N12 110.7(3)
C61 N11 Si2 129.8(2)
N12 N11 Si2 119.4(2)
C12 C11 N1 106.9(3)
C12 C11 C10 131.3(3)
N1 C11 C10 121.8(3)
C63 N12 N11 104.4(3)
C11 C12 C23 105.9(3)
C11 C12 H12B 127.0
C23 C12 H12B 127.0
C71 N13 N14 110.4(3)
C71 N13 Si2 130.8(2)
N14 N13 Si2 118.1(2)
N4 C13 C22 111.6(3)
N4 C13 C24 119.7(3)
C22 C13 C24 128.7(3)
N2 C23 C12 112.0(3)
N2 C23 C14 120.6(3)
C12 C23 C14 127.3(3)
C73 N14 N13 104.8(3)
C23 C14 H14B 109.5
C23 C14 H14C 109.5
H14B C14 H14C 109.5
C23 C14 H14D 109.5
H14B C14 H14D 109.5
H14C C14 H14D 109.5
C81 N15 N16 110.2(3)
C81 N15 Si2 129.7(2)
N16 N15 Si2 119.9(2)
C83 N16 N15 104.8(3)
C21 C20 H20A 109.5
C21 C20 H20B 109.5
H20A C20 H20B 109.5
C21 C20 H20C 109.5
H20A C20 H20C 109.5
H20B C20 H20C 109.5
C22 C21 N3 106.0(3)
C22 C21 C20 131.8(3)
N3 C21 C20 122.1(3)
C21 C22 C13 107.1(3)
C21 C22 H22A 126.5
C13 C22 H22A 126.5
C13 C24 H24A 109.5
C13 C24 H24B 109.5
H24A C24 H24B 109.5
C13 C24 H24C 109.5
H24A C24 H24C 109.5
H24B C24 H24C 109.5
C31 C30 H30A 109.5
C31 C30 H30B 109.5
H30A C30 H30B 109.5
C31 C30 H30C 109.5
H30A C30 H30C 109.5
H30B C30 H30C 109.5
C32 C31 N5 106.2(3)
C32 C31 C30 132.2(3)
N5 C31 C30 121.5(3)
C31 C32 C33 107.1(3)
C31 C32 H32A 126.4
C33 C32 H32A 126.4
N6 C33 C32 111.3(3)
N6 C33 C34 119.8(3)
C32 C33 C34 128.9(3)
C33 C34 H34A 109.5
C33 C34 H34B 109.5
H34A C34 H34B 109.5
C33 C34 H34C 109.5
H34A C34 H34C 109.5
H34B C34 H34C 109.5
C41 C40 H40A 109.5
C41 C40 H40B 109.5
H40A C40 H40B 109.5
C41 C40 H40C 109.5
H40A C40 H40C 109.5
H40B C40 H40C 109.5
C42 C41 N7 106.4(3)
C42 C41 C40 131.6(3)
N7 C41 C40 121.9(3)
C41 C42 C43 107.0(3)
C41 C42 H42A 126.5
C43 C42 H42A 126.5
N8 C43 C42 111.0(3)
N8 C43 C44 121.0(3)
C42 C43 C44 128.0(3)
C43 C44 H44A 109.5
C43 C44 H44B 109.5
H44A C44 H44B 109.5
C43 C44 H44C 109.5
H44A C44 H44C 109.5
H44B C44 H44C 109.5
C51 C50 H50A 109.5
C51 C50 H50B 109.5
H50A C50 H50B 109.5
C51 C50 H50C 109.5
H50A C50 H50C 109.5
H50B C50 H50C 109.5
C52 C51 N9 106.8(3)
C52 C51 C50 131.4(4)
N9 C51 C50 121.8(3)
C51 C52 C53 107.3(3)
C51 C52 H52A 126.3
C53 C52 H52A 126.3
N10 C53 C52 111.3(3)
N10 C53 C54 119.0(4)
C52 C53 C54 129.8(3)
C53 C54 H54A 109.5
C53 C54 H54B 109.5
H54A C54 H54B 109.5
C53 C54 H54C 109.5
H54A C54 H54C 109.5
H54B C54 H54C 109.5
C61 C60 H60A 109.5
C61 C60 H60B 109.5
H60A C60 H60B 109.5
C61 C60 H60C 109.5
H60A C60 H60C 109.5
H60B C60 H60C 109.5
C62 C61 N11 106.7(3)
C62 C61 C60 130.8(3)
N11 C61 C60 122.5(3)
C61 C62 C63 106.2(3)
C61 C62 H62A 126.9
C63 C62 H62A 126.9
N12 C63 C62 112.1(3)
N12 C63 C64 120.0(3)
C62 C63 C64 127.9(4)
C63 C64 H64A 109.5
C63 C64 H64B 109.5
H64A C64 H64B 109.5
C63 C64 H64C 109.5
H64A C64 H64C 109.5
H64B C64 H64C 109.5
C71 C70 H70A 109.5
C71 C70 H70B 109.5
H70A C70 H70B 109.5
C71 C70 H70C 109.5
H70A C70 H70C 109.5
H70B C70 H70C 109.5
C72 C71 N13 106.5(3)
C72 C71 C70 130.9(3)
N13 C71 C70 122.6(3)
C71 C72 C73 106.9(3)
C71 C72 H72A 126.5
C73 C72 H72A 126.5
N14 C73 C72 111.4(3)
N14 C73 C74 120.1(3)
C72 C73 C74 128.5(3)
C73 C74 H74A 109.5
C73 C74 H74B 109.5
H74A C74 H74B 109.5
C73 C74 H74C 109.5
H74A C74 H74C 109.5
H74B C74 H74C 109.5
C81 C80 H80A 109.5
C81 C80 H80B 109.5
H80A C80 H80B 109.5
C81 C80 H80C 109.5
H80A C80 H80C 109.5
H80B C80 H80C 109.5
C82 C81 N15 107.1(3)
C82 C81 C80 130.6(3)
N15 C81 C80 122.3(3)
C81 C82 C83 106.5(3)
C81 C82 H82A 126.8
C83 C82 H82A 126.8
N16 C83 C82 111.4(3)
N16 C83 C84 120.8(3)
C82 C83 C84 127.8(3)
C83 C84 H84A 109.5
C83 C84 H84B 109.5
H84A C84 H84B 109.5
C83 C84 H84C 109.5
H84A C84 H84C 109.5
H84B C84 H84C 109.5

loop_
_geom_bond_atom_site_label_1
_geom_bond_atom_site_label_2
_geom_bond_distance
Si1 N7 1.714(3)
Si1 N5 1.716(3)
Si1 N3 1.722(3)
Si1 N1 1.724(3)
N1 C11 1.380(4)
N1 N2 1.392(3)
Si2 N9 1.712(3)
Si2 N11 1.715(3)
Si2 N13 1.724(3)
Si2 N15 1.725(3)
N2 C23 1.319(4)
N3 C21 1.377(4)
N3 N4 1.397(3)
N4 C13 1.324(4)
N5 C31 1.376(4)
N5 N6 1.391(3)
N6 C33 1.321(4)
N7 C41 1.378(4)
N7 N8 1.398(3)
N8 C43 1.317(4)
N9 C51 1.376(4)
N9 N10 1.403(4)
N10 C53 1.327(4)
C10 C11 1.481(4)
C10 H10B 0.9800
C10 H10C 0.9800
C10 H10D 0.9800
N11 C61 1.369(4)
N11 N12 1.386(3)
C11 C12 1.358(4)
N12 C63 1.317(4)
C12 C23 1.409(4)
C12 H12B 0.9500
N13 C71 1.373(4)
N13 N14 1.400(4)
C13 C22 1.403(5)
C13 C24 1.484(4)
C23 C14 1.495(4)
N14 C73 1.323(4)
C14 H14B 0.9800
C14 H14C 0.9800
C14 H14D 0.9800
N15 C81 1.380(4)
N15 N16 1.395(3)
N16 C83 1.322(4)
C20 C21 1.470(4)
C20 H20A 0.9800
C20 H20B 0.9800
C20 H20C 0.9800
C21 C22 1.355(4)
C22 H22A 0.9500
C24 H24A 0.9800
C24 H24B 0.9800
C24 H24C 0.9800
C30 C31 1.481(4)
C30 H30A 0.9800
C30 H30B 0.9800
C30 H30C 0.9800
C31 C32 1.358(4)
C32 C33 1.391(5)
C32 H32A 0.9500
C33 C34 1.496(5)
C34 H34A 0.9800
C34 H34B 0.9800
C34 H34C 0.9800
C40 C41 1.485(4)
C40 H40A 0.9800
C40 H40B 0.9800
C40 H40C 0.9800
C41 C42 1.358(4)
C42 C43 1.407(4)
C42 H42A 0.9500
C43 C44 1.490(4)
C44 H44A 0.9800
C44 H44B 0.9800
C44 H44C 0.9800
C50 C51 1.480(5)
C50 H50A 0.9800
C50 H50B 0.9800
C50 H50C 0.9800
C51 C52 1.340(5)
C52 C53 1.405(5)
C52 H52A 0.9500
C53 C54 1.494(5)
C54 H54A 0.9800
C54 H54B 0.9800
C54 H54C 0.9800
C60 C61 1.475(4)
C60 H60A 0.9800
C60 H60B 0.9800
C60 H60C 0.9800
C61 C62 1.354(5)
C62 C63 1.392(5)
C62 H62A 0.9500
C63 C64 1.493(5)
C64 H64A 0.9800
C64 H64B 0.9800
C64 H64C 0.9800
C70 C71 1.469(5)
C70 H70A 0.9800
C70 H70B 0.9800
C70 H70C 0.9800
C71 C72 1.361(5)
C72 C73 1.397(5)
C72 H72A 0.9500
C73 C74 1.495(5)
C74 H74A 0.9800
C74 H74B 0.9800
C74 H74C 0.9800
C80 C81 1.495(4)
C80 H80A 0.9800
C80 H80B 0.9800
C80 H80C 0.9800
C81 C82 1.348(4)
C82 C83 1.411(4)
C82 H82A 0.9500
C83 C84 1.476(4)
C84 H84A 0.9800
C84 H84B 0.9800
C84 H84C 0.9800

loop_
_geom_torsion_atom_site_label_1
_geom_torsion_atom_site_label_2
_geom_torsion_atom_site_label_3
_geom_torsion_atom_site_label_4
_geom_torsion
N7 Si1 N1 C11 72.9(3)
N5 Si1 N1 C11 -167.7(3)
N3 Si1 N1 C11 -47.4(3)
N7 Si1 N1 N2 -110.2(2)
N5 Si1 N1 N2 9.2(3)
N3 Si1 N1 N2 129.5(2)
C11 N1 N2 C23 -0.5(3)
Si1 N1 N2 C23 -177.9(2)
N7 Si1 N3 C21 -174.0(3)
N5 Si1 N3 C21 68.1(3)
N1 Si1 N3 C21 -52.1(3)
N7 Si1 N3 N4 -1.8(2)
N5 Si1 N3 N4 -119.7(2)
N1 Si1 N3 N4 120.1(2)
C21 N3 N4 C13 -0.3(3)
Si1 N3 N4 C13 -174.1(2)
N7 Si1 N5 C31 47.2(3)
N3 Si1 N5 C31 165.9(3)
N1 Si1 N5 C31 -74.6(3)
N7 Si1 N5 N6 -125.7(2)
N3 Si1 N5 N6 -7.0(3)
N1 Si1 N5 N6 112.5(2)
C31 N5 N6 C33 0.2(3)
Si1 N5 N6 C33 174.5(2)
N5 Si1 N7 C41 52.8(3)
N3 Si1 N7 C41 -66.5(3)
N1 Si1 N7 C41 173.5(3)
N5 Si1 N7 N8 -130.2(2)
N3 Si1 N7 N8 110.5(2)
N1 Si1 N7 N8 -9.5(3)
C41 N7 N8 C43 -0.3(3)
Si1 N7 N8 C43 -177.9(2)
N11 Si2 N9 C51 -72.8(4)
N13 Si2 N9 C51 47.0(4)
N15 Si2 N9 C51 169.5(3)
N11 Si2 N9 N10 106.5(2)
N13 Si2 N9 N10 -133.6(2)
N15 Si2 N9 N10 -11.2(3)
C51 N9 N10 C53 -0.8(4)
Si2 N9 N10 C53 179.7(2)
N9 Si2 N11 C61 -168.6(3)
N13 Si2 N11 C61 71.4(3)
N15 Si2 N11 C61 -49.7(3)
N9 Si2 N11 N12 6.5(3)
N13 Si2 N11 N12 -113.5(2)
N15 Si2 N11 N12 125.4(2)
N2 N1 C11 C12 0.6(4)
Si1 N1 C11 C12 177.7(2)
N2 N1 C11 C10 -179.9(3)
Si1 N1 C11 C10 -2.8(5)
C61 N11 N12 C63 0.0(4)
Si2 N11 N12 C63 -175.9(2)
N1 C11 C12 C23 -0.5(4)
C10 C11 C12 C23 -179.9(3)
N9 Si2 N13 C71 47.4(3)
N11 Si2 N13 C71 169.8(3)
N15 Si2 N13 C71 -72.8(3)
N9 Si2 N13 N14 -122.2(2)
N11 Si2 N13 N14 0.1(2)
N15 Si2 N13 N14 117.6(2)
N3 N4 C13 C22 0.0(4)
N3 N4 C13 C24 177.4(3)
N1 N2 C23 C12 0.2(4)
N1 N2 C23 C14 178.0(3)
C11 C12 C23 N2 0.2(4)
C11 C12 C23 C14 -177.4(3)
C71 N13 N14 C73 0.5(3)
Si2 N13 N14 C73 172.2(2)
N9 Si2 N15 C81 74.3(3)
N11 Si2 N15 C81 -47.0(3)
N13 Si2 N15 C81 -165.6(3)
N9 Si2 N15 N16 -101.2(2)
N11 Si2 N15 N16 137.4(2)
N13 Si2 N15 N16 18.9(3)
C81 N15 N16 C83 0.5(3)
Si2 N15 N16 C83 176.8(2)
N4 N3 C21 C22 0.6(3)
Si1 N3 C21 C22 173.1(2)
N4 N3 C21 C20 -178.6(3)
Si1 N3 C21 C20 -6.0(5)
N3 C21 C22 C13 -0.6(4)
C20 C21 C22 C13 178.5(4)
N4 C13 C22 C21 0.4(4)
C24 C13 C22 C21 -176.8(3)
N6 N5 C31 C32 -0.4(3)
Si1 N5 C31 C32 -173.8(2)
N6 N5 C31 C30 -178.8(3)
Si1 N5 C31 C30 7.7(5)
N5 C31 C32 C33 0.4(4)
C30 C31 C32 C33 178.6(3)
N5 N6 C33 C32 0.0(4)
N5 N6 C33 C34 -179.2(3)
C31 C32 C33 N6 -0.3(4)
C31 C32 C33 C34 178.9(3)
N8 N7 C41 C42 0.3(3)
Si1 N7 C41 C42 177.5(2)
N8 N7 C41 C40 -178.9(3)
Si1 N7 C41 C40 -1.6(4)
N7 C41 C42 C43 -0.1(3)
C40 C41 C42 C43 178.9(3)
N7 N8 C43 C42 0.3(3)
N7 N8 C43 C44 -179.1(3)
C41 C42 C43 N8 -0.1(4)
C41 C42 C43 C44 179.3(3)
N10 N9 C51 C52 0.7(4)
Si2 N9 C51 C52 -180.0(3)
N10 N9 C51 C50 -178.7(3)
Si2 N9 C51 C50 0.6(6)
N9 C51 C52 C53 -0.3(4)
C50 C51 C52 C53 179.1(4)
N9 N10 C53 C52 0.6(4)
N9 N10 C53 C54 -179.4(3)
C51 C52 C53 N10 -0.2(5)
C51 C52 C53 C54 179.8(4)
N12 N11 C61 C62 -0.1(4)
Si2 N11 C61 C62 175.3(3)
N12 N11 C61 C60 179.5(3)
Si2 N11 C61 C60 -5.0(5)
N11 C61 C62 C63 0.1(4)
C60 C61 C62 C63 -179.5(4)
N11 N12 C63 C62 0.0(4)
N11 N12 C63 C64 179.1(3)
C61 C62 C63 N12 -0.1(4)
C61 C62 C63 C64 -179.0(4)
N14 N13 C71 C72 -0.8(4)
Si2 N13 C71 C72 -171.0(2)
N14 N13 C71 C70 177.5(3)
Si2 N13 C71 C70 7.3(5)
N13 C71 C72 C73 0.7(4)
C70 C71 C72 C73 -177.4(3)
N13 N14 C73 C72 -0.1(4)
N13 N14 C73 C74 -178.5(3)
C71 C72 C73 N14 -0.4(4)
C71 C72 C73 C74 177.8(4)
N16 N15 C81 C82 -0.9(4)
Si2 N15 C81 C82 -176.8(2)
N16 N15 C81 C80 177.1(3)
Si2 N15 C81 C80 1.2(5)
N15 C81 C82 C83 1.0(4)
C80 C81 C82 C83 -176.8(3)
N15 N16 C83 C82 0.2(4)
N15 N16 C83 C84 179.8(3)
C81 C82 C83 N16 -0.8(4)
C81 C82 C83 C84 179.7(3)
